data_4309516
loop_
_publ_author_name
'Hugh D. Selby'
'Benny C. Chan'
'Ryan F. Hess'
'Kent D. Abney'
'Peter K. Dorhout'

_publ_section_title
;
Three New Phases in the K/Cu/Th /S System:  
KCuThS~3~, K~2~Cu~2~ThS~4~, and K~3~Cu~3~Th~2~S~7~
;
_journal_name_full 'Inorganic Chemistry'
_journal_page_first 6463
_journal_page_last 6469
_journal_paper_doi 10.1021/ic050561x
_journal_volume 44
_journal_year 2005
_chemical_formula_moiety 'Cu2 K2 S4 Th'
_chemical_formula_sum 'Cu2 K2 S4 Th'
_chemical_formula_weight 565.56
_chemical_name_systematic
;
dipostassium dicopper(I) thorium(IV) tetrasulfide
;
_space_group_IT_number 12
_symmetry_cell_setting monoclinic
_symmetry_Int_Tables_number 12
_symmetry_space_group_name_Hall '-C 2y'
_symmetry_space_group_name_H-M 'C 1 2/m 1'
_atom_sites_solution_hydrogens geom
_atom_sites_solution_primary direct
_atom_sites_solution_secondary difmap
_audit_creation_method SHELXL-97
_cell_angle_alpha 90.00
_cell_angle_beta 109.949(14)
_cell_angle_gamma 90.00
_cell_formula_units_Z 2
_cell_length_a 14.522(11)
_cell_length_b 4.026(3)
_cell_length_c 7.566(6)
_cell_measurement_reflns_used 396
_cell_measurement_temperature 571(2)
_cell_measurement_theta_max 23.19
_cell_measurement_theta_min 2.86
_cell_volume 415.8(6)
_computing_cell_refinement 'Bruker SMART'
_computing_data_collection 'Bruker SMART'
_computing_data_reduction 'Bruker SAINT'
_computing_molecular_graphics 'Bruker SHELXTL'
_computing_publication_material 'Bruker SHELXTL'
_computing_structure_refinement 'Bruker SHELXTL'
_computing_structure_solution 'Bruker SHELXTL'
_diffrn_ambient_temperature 571(2)
_diffrn_measured_fraction_theta_full 0.991
_diffrn_measured_fraction_theta_max 0.991
_diffrn_measurement_device_type 'CCD area detector'
_diffrn_measurement_method 'phi and omega scans'
_diffrn_measurement_specimen_support 'glass fiber'
_diffrn_radiation_monochromator graphite
_diffrn_radiation_source 'fine-focus sealed tube'
_diffrn_radiation_type MoK\a
_diffrn_radiation_wavelength 0.71073
_diffrn_reflns_av_R_equivalents 0.0519
_diffrn_reflns_av_sigmaI/netI 0.0602
_diffrn_reflns_limit_h_max 18
_diffrn_reflns_limit_h_min -18
_diffrn_reflns_limit_k_max 5
_diffrn_reflns_limit_k_min -5
_diffrn_reflns_limit_l_max 10
_diffrn_reflns_limit_l_min -9
_diffrn_reflns_number 1980
_diffrn_reflns_theta_full 28.16
_diffrn_reflns_theta_max 28.16
_diffrn_reflns_theta_min 2.86
_diffrn_standards_interval_count 1818
_diffrn_standards_number 50
_exptl_absorpt_coefficient_mu 24.814
_exptl_absorpt_correction_T_max 1
_exptl_absorpt_correction_T_min 0.590767
_exptl_absorpt_correction_type none
_exptl_absorpt_process_details 'SADABS (Bruker 2000)'
_exptl_crystal_colour red
_exptl_crystal_density_diffrn 4.517
_exptl_crystal_density_method 'not measured'
_exptl_crystal_description plate
_exptl_crystal_F_000 500
_exptl_crystal_size_max 0.80
_exptl_crystal_size_mid 0.80
_exptl_crystal_size_min 0.01
_refine_diff_density_max 2.633
_refine_diff_density_min -2.638
_refine_diff_density_rms 0.370
_refine_ls_extinction_method none
_refine_ls_goodness_of_fit_ref 1.008
_refine_ls_matrix_type full
_refine_ls_number_parameters 29
_refine_ls_number_reflns 582
_refine_ls_number_restraints 12
_refine_ls_restrained_S_all 1.001
_refine_ls_R_factor_all 0.0414
_refine_ls_R_factor_gt 0.0337
_refine_ls_shift/su_max 0.000
_refine_ls_shift/su_mean 0.000
_refine_ls_structure_factor_coef Fsqd
_refine_ls_weighting_details 'calc w=1/[\s^2^(Fo^2^)+(0.0379P)^2^+0.0000P] where P=(Fo^2^+2Fc^2^)/3'
_refine_ls_weighting_scheme calc
_refine_ls_wR_factor_gt 0.0708
_refine_ls_wR_factor_ref 0.0724
_reflns_number_gt 519
_reflns_number_total 582
_reflns_threshold_expression I>2sigma(I)
_cod_data_source_file ic050561xsi20050411_072826_2.cif
_cod_data_source_block II
_cod_depositor_comments
;
The following automatic conversions were performed:
'_symmetry_cell_setting' value 'Monoclinic' changed to 'monoclinic'
according to '/home/saulius/struct/CIF-dictionaries/cif_core.dic'
dictionary named 'cif_core.dic' version 2.4.1 from 2010-06-29.

Automatic conversion script
Id: cif_fix_enum 1527 2010-12-29 10:47:43Z saulius 
;
_cod_original_cell_volume 415.8(5)
_cod_database_code 4309516

loop_
_symmetry_equiv_pos_as_xyz
'x, y, z'
'-x, y, -z'
'x+1/2, y+1/2, z'
'-x+1/2, y+1/2, -z'
'-x, -y, -z'
'x, -y, z'
'-x+1/2, -y+1/2, -z'
'x+1/2, -y+1/2, z'

loop_
_atom_site_label
_atom_site_type_symbol
_atom_site_fract_x
_atom_site_fract_y
_atom_site_fract_z
_atom_site_U_iso_or_equiv
_atom_site_adp_type
_atom_site_occupancy
_atom_site_symmetry_multiplicity
_atom_site_calc_flag
_atom_site_refinement_flags
_atom_site_disorder_assembly
_atom_site_disorder_group
Th1 Th -0.5000 -1.5000 0.0000 0.0107(2) Uani 1 4 d SU . .
Cu1 Cu -0.68113(11) -2.0000 0.0112(2) 0.0208(4) Uani 1 2 d SU . .
S1 S -0.5209(2) -2.0000 0.2396(4) 0.0133(6) Uani 1 2 d SU . .
K1 K -0.36178(19) -1.5000 0.5648(4) 0.0222(6) Uani 1 2 d SU . .
S2 S -0.7978(2) -2.0000 0.1772(4) 0.0146(6) Uani 1 2 d SU . .

loop_
_atom_site_aniso_label
_atom_site_aniso_U_11
_atom_site_aniso_U_22
_atom_site_aniso_U_33
_atom_site_aniso_U_23
_atom_site_aniso_U_13
_atom_site_aniso_U_12
Th1 0.0057(3) 0.0108(3) 0.0164(4) 0.000 0.0047(2) 0.000
Cu1 0.0129(8) 0.0230(8) 0.0261(9) 0.000 0.0062(7) 0.000
S1 0.0112(13) 0.0137(14) 0.0155(15) 0.000 0.0051(11) 0.000
K1 0.0175(13) 0.0232(14) 0.0236(15) 0.000 0.0042(11) 0.000
S2 0.0082(13) 0.0144(14) 0.0207(16) 0.000 0.0044(12) 0.000

loop_
_atom_type_symbol
_atom_type_description
_atom_type_scat_dispersion_real
_atom_type_scat_dispersion_imag
_atom_type_scat_source
S S 0.1246 0.1234 'International Tables Vol C Tables 4.2.6.8 and 6.1.1.4'
K K 0.2009 0.2494 'International Tables Vol C Tables 4.2.6.8 and 6.1.1.4'
Cu Cu 0.3201 1.2651 'International Tables Vol C Tables 4.2.6.8 and 6.1.1.4'
Th Th -7.2400 8.8979 'International Tables Vol C Tables 4.2.6.8 and 6.1.1.4'

loop_
_geom_angle_atom_site_label_1
_geom_angle_atom_site_label_2
_geom_angle_atom_site_label_3
_geom_angle
_geom_angle_site_symmetry_1
_geom_angle_site_symmetry_3
_geom_angle_publ_flag
S2 Th1 S2 180.0 7_315 3 ?
S2 Th1 S1 91.03(8) 7_315 5_415 ?
S2 Th1 S1 88.97(8) 3 5_415 ?
S2 Th1 S1 88.97(8) 7_315 1_565 ?
S2 Th1 S1 91.03(8) 3 1_565 ?
S1 Th1 S1 180.0 5_415 1_565 ?
S2 Th1 S1 91.03(8) 7_315 5_425 ?
S2 Th1 S1 88.97(8) 3 5_425 ?
S1 Th1 S1 92.19(10) 5_415 5_425 ?
S1 Th1 S1 87.81(10) 1_565 5_425 ?
S2 Th1 S1 88.97(8) 7_315 . ?
S2 Th1 S1 91.03(8) 3 . ?
S1 Th1 S1 87.81(10) 5_415 . ?
S1 Th1 S1 92.19(10) 1_565 . ?
S1 Th1 S1 180.00(9) 5_425 . ?
S2 Th1 Cu1 134.40(5) 7_315 5_425 ?
S2 Th1 Cu1 45.60(5) 3 5_425 ?
S1 Th1 Cu1 99.03(7) 5_415 5_425 ?
S1 Th1 Cu1 80.97(7) 1_565 5_425 ?
S1 Th1 Cu1 44.56(6) 5_425 5_425 ?
S1 Th1 Cu1 135.44(6) . 5_425 ?
S2 Th1 Cu1 45.60(5) 7_315 . ?
S2 Th1 Cu1 134.40(5) 3 . ?
S1 Th1 Cu1 80.97(7) 5_415 . ?
S1 Th1 Cu1 99.03(7) 1_565 . ?
S1 Th1 Cu1 135.44(6) 5_425 . ?
S1 Th1 Cu1 44.56(6) . . ?
Cu1 Th1 Cu1 180.0 5_425 . ?
S2 Th1 Cu1 134.40(5) 7_315 5_415 ?
S2 Th1 Cu1 45.60(5) 3 5_415 ?
S1 Th1 Cu1 44.56(6) 5_415 5_415 ?
S1 Th1 Cu1 135.44(6) 1_565 5_415 ?
S1 Th1 Cu1 99.03(7) 5_425 5_415 ?
S1 Th1 Cu1 80.97(7) . 5_415 ?
Cu1 Th1 Cu1 74.22(7) 5_425 5_415 ?
Cu1 Th1 Cu1 105.78(7) . 5_415 ?
S2 Th1 Cu1 45.60(5) 7_315 1_565 ?
S2 Th1 Cu1 134.40(5) 3 1_565 ?
S1 Th1 Cu1 135.44(6) 5_415 1_565 ?
S1 Th1 Cu1 44.56(6) 1_565 1_565 ?
S1 Th1 Cu1 80.97(7) 5_425 1_565 ?
S1 Th1 Cu1 99.03(7) . 1_565 ?
Cu1 Th1 Cu1 105.78(7) 5_425 1_565 ?
Cu1 Th1 Cu1 74.22(7) . 1_565 ?
Cu1 Th1 Cu1 180.0 5_415 1_565 ?
S2 Th1 Th1 90.0 7_315 1_545 ?
S2 Th1 Th1 90.0 3 1_545 ?
S1 Th1 Th1 43.91(5) 5_415 1_545 ?
S1 Th1 Th1 136.09(5) 1_565 1_545 ?
S1 Th1 Th1 136.09(5) 5_425 1_545 ?
S1 Th1 Th1 43.91(5) . 1_545 ?
Cu1 Th1 Th1 127.11(3) 5_425 1_545 ?
Cu1 Th1 Th1 52.89(3) . 1_545 ?
Cu1 Th1 Th1 52.89(3) 5_415 1_545 ?
Cu1 Th1 Th1 127.11(3) 1_565 1_545 ?
S2 Th1 Th1 90.0 7_315 1_565 ?
S2 Th1 Th1 90.0 3 1_565 ?
S1 Th1 Th1 136.09(5) 5_415 1_565 ?
S1 Th1 Th1 43.91(5) 1_565 1_565 ?
S1 Th1 Th1 43.91(5) 5_425 1_565 ?
S1 Th1 Th1 136.09(5) . 1_565 ?
Cu1 Th1 Th1 52.89(3) 5_425 1_565 ?
Cu1 Th1 Th1 127.11(3) . 1_565 ?
Cu1 Th1 Th1 127.11(3) 5_415 1_565 ?
Cu1 Th1 Th1 52.89(3) 1_565 1_565 ?
Th1 Th1 Th1 180.0 1_545 1_565 ?
S1 Cu1 S2 108.86(9) . 7_305 ?
S1 Cu1 S2 108.86(9) . 7_315 ?
S2 Cu1 S2 112.21(14) 7_305 7_315 ?
S1 Cu1 S2 107.84(13) . . ?
S2 Cu1 S2 109.49(8) 7_305 . ?
S2 Cu1 S2 109.49(8) 7_315 . ?
S1 Cu1 Cu1 123.05(8) . 7_305 ?
S2 Cu1 Cu1 54.81(8) 7_305 7_305 ?
S2 Cu1 Cu1 128.05(11) 7_315 7_305 ?
S2 Cu1 Cu1 54.68(7) . 7_305 ?
S1 Cu1 Cu1 123.05(8) . 7_315 ?
S2 Cu1 Cu1 128.05(11) 7_305 7_315 ?
S2 Cu1 Cu1 54.81(8) 7_315 7_315 ?
S2 Cu1 Cu1 54.68(7) . 7_315 ?
Cu1 Cu1 Cu1 91.85(10) 7_305 7_315 ?
S1 Cu1 Th1 55.53(7) . . ?
S2 Cu1 Th1 115.37(9) 7_305 . ?
S2 Cu1 Th1 55.02(7) 7_315 . ?
S2 Cu1 Th1 135.09(6) . . ?
Cu1 Cu1 Th1 169.97(7) 7_305 . ?
Cu1 Cu1 Th1 96.76(7) 7_315 . ?
S1 Cu1 Th1 55.53(7) . 1_545 ?
S2 Cu1 Th1 55.02(7) 7_305 1_545 ?
S2 Cu1 Th1 115.37(9) 7_315 1_545 ?
S2 Cu1 Th1 135.09(6) . 1_545 ?
Cu1 Cu1 Th1 96.76(7) 7_305 1_545 ?
Cu1 Cu1 Th1 169.97(7) 7_315 1_545 ?
Th1 Cu1 Th1 74.22(7) . 1_545 ?
S1 Cu1 K1 157.93(10) . 3_444 ?
S2 Cu1 K1 61.95(7) 7_305 3_444 ?
S2 Cu1 K1 61.95(7) 7_315 3_444 ?
S2 Cu1 K1 94.23(11) . 3_444 ?
Cu1 Cu1 K1 69.93(7) 7_305 3_444 ?
Cu1 Cu1 K1 69.93(7) 7_315 3_444 ?
Th1 Cu1 K1 108.26(6) . 3_444 ?
Th1 Cu1 K1 108.26(6) 1_545 3_444 ?
S1 Cu1 K1 62.02(8) . 5_426 ?
S2 Cu1 K1 157.28(8) 7_305 5_426 ?
S2 Cu1 K1 90.48(9) 7_315 5_426 ?
S2 Cu1 K1 59.09(8) . 5_426 ?
Cu1 Cu1 K1 110.68(9) 7_305 5_426 ?
Cu1 Cu1 K1 64.03(6) 7_315 5_426 ?
Th1 Cu1 K1 77.90(5) . 5_426 ?
Th1 Cu1 K1 117.05(6) 1_545 5_426 ?
K1 Cu1 K1 133.96(6) 3_444 5_426 ?
S1 Cu1 K1 62.02(8) . 5_416 ?
S2 Cu1 K1 90.48(9) 7_305 5_416 ?
S2 Cu1 K1 157.28(8) 7_315 5_416 ?
S2 Cu1 K1 59.09(8) . 5_416 ?
Cu1 Cu1 K1 64.03(6) 7_305 5_416 ?
Cu1 Cu1 K1 110.68(9) 7_315 5_416 ?
Th1 Cu1 K1 117.05(6) . 5_416 ?
Th1 Cu1 K1 77.90(5) 1_545 5_416 ?
K1 Cu1 K1 133.96(6) 3_444 5_416 ?
K1 Cu1 K1 66.81(8) 5_426 5_416 ?
Cu1 S1 Th1 79.90(8) . 1_545 ?
Cu1 S1 Th1 79.90(8) . . ?
Th1 S1 Th1 92.19(10) 1_545 . ?
Cu1 S1 K1 78.40(10) . 5_416 ?
Th1 S1 K1 92.22(7) 1_545 5_416 ?
Th1 S1 K1 156.73(11) . 5_416 ?
Cu1 S1 K1 78.40(10) . 5_426 ?
Th1 S1 K1 156.73(11) 1_545 5_426 ?
Th1 S1 K1 92.22(7) . 5_426 ?
K1 S1 K1 75.28(10) 5_416 5_426 ?
Cu1 S1 K1 141.31(6) . . ?
Th1 S1 K1 134.28(11) 1_545 . ?
Th1 S1 K1 81.10(7) . . ?
K1 S1 K1 111.37(10) 5_416 . ?
K1 S1 K1 68.99(10) 5_426 . ?
Cu1 S1 K1 141.31(6) . 1_545 ?
Th1 S1 K1 81.10(7) 1_545 1_545 ?
Th1 S1 K1 134.28(11) . 1_545 ?
K1 S1 K1 68.99(10) 5_416 1_545 ?
K1 S1 K1 111.37(10) 5_426 1_545 ?
K1 S1 K1 72.58(9) . 1_545 ?
S2 K1 S2 78.39(10) 5_426 5_416 ?
S2 K1 S1 119.34(12) 5_426 5_416 ?
S2 K1 S1 73.63(9) 5_416 5_416 ?
S2 K1 S1 73.63(9) 5_426 5_426 ?
S2 K1 S1 119.34(12) 5_416 5_426 ?
S1 K1 S1 75.28(10) 5_416 5_426 ?
S2 K1 S2 100.05(10) 5_426 3 ?
S2 K1 S2 100.05(10) 5_416 3 ?
S1 K1 S2 136.89(7) 5_416 3 ?
S1 K1 S2 136.89(7) 5_426 3 ?
S2 K1 S1 171.95(12) 5_426 . ?
S2 K1 S1 104.01(7) 5_416 . ?
S1 K1 S1 68.63(10) 5_416 . ?
S1 K1 S1 111.01(10) 5_426 . ?
S2 K1 S1 72.02(9) 3 . ?
S2 K1 S1 104.01(7) 5_426 1_565 ?
S2 K1 S1 171.95(12) 5_416 1_565 ?
S1 K1 S1 111.01(10) 5_416 1_565 ?
S1 K1 S1 68.63(10) 5_426 1_565 ?
S2 K1 S1 72.02(9) 3 1_565 ?
S1 K1 S1 72.58(9) . 1_565 ?
S2 K1 Cu1 42.22(6) 5_426 3_556 ?
S2 K1 Cu1 42.22(6) 5_416 3_556 ?
S1 K1 Cu1 84.18(9) 5_416 3_556 ?
S1 K1 Cu1 84.18(9) 5_426 3_556 ?
S2 K1 Cu1 120.14(11) 3 3_556 ?
S1 K1 Cu1 143.03(5) . 3_556 ?
S1 K1 Cu1 143.03(5) 1_565 3_556 ?
S2 K1 Cu1 40.87(6) 5_426 5_426 ?
S2 K1 Cu1 86.54(9) 5_416 5_426 ?
S1 K1 Cu1 84.35(9) 5_416 5_426 ?
S1 K1 Cu1 39.57(6) 5_426 5_426 ?
S2 K1 Cu1 138.55(7) 3 5_426 ?
S1 K1 Cu1 146.19(10) . 5_426 ?
S1 K1 Cu1 100.32(7) 1_565 5_426 ?
Cu1 K1 Cu1 46.04(6) 3_556 5_426 ?
S2 K1 Cu1 86.54(9) 5_426 5_416 ?
S2 K1 Cu1 40.87(6) 5_416 5_416 ?
S1 K1 Cu1 39.57(6) 5_416 5_416 ?
S1 K1 Cu1 84.35(9) 5_426 5_416 ?
S2 K1 Cu1 138.55(7) 3 5_416 ?
S1 K1 Cu1 100.32(7) . 5_416 ?
S1 K1 Cu1 146.19(10) 1_565 5_416 ?
Cu1 K1 Cu1 46.04(6) 3_556 5_416 ?
Cu1 K1 Cu1 66.81(8) 5_426 5_416 ?
S2 K1 K1 129.99(9) 5_426 5_426 ?
S2 K1 K1 129.99(9) 5_416 5_426 ?
S1 K1 K1 56.81(8) 5_416 5_426 ?
S1 K1 K1 56.81(8) 5_426 5_426 ?
S2 K1 K1 110.95(12) 3 5_426 ?
S1 K1 K1 54.20(7) . 5_426 ?
S1 K1 K1 54.20(7) 1_565 5_426 ?
Cu1 K1 K1 128.91(13) 3_556 5_426 ?
Cu1 K1 K1 94.31(9) 5_426 5_426 ?
Cu1 K1 K1 94.31(9) 5_416 5_426 ?
S2 K1 K1 129.20(5) 5_426 1_545 ?
S2 K1 K1 50.80(5) 5_416 1_545 ?
S1 K1 K1 52.36(5) 5_416 1_545 ?
S1 K1 K1 127.64(5) 5_426 1_545 ?
S2 K1 K1 90.0 3 1_545 ?
S1 K1 K1 53.71(5) . 1_545 ?
S1 K1 K1 126.29(5) 1_565 1_545 ?
Cu1 K1 K1 90.0 3_556 1_545 ?
Cu1 K1 K1 123.41(4) 5_426 1_545 ?
Cu1 K1 K1 56.59(4) 5_416 1_545 ?
K1 K1 K1 90.0 5_426 1_545 ?
Cu1 S2 Cu1 112.21(14) 7_305 7_315 ?
Cu1 S2 Cu1 70.51(8) 7_305 . ?
Cu1 S2 Cu1 70.51(8) 7_315 . ?
Cu1 S2 Th1 79.38(8) 7_305 3_445 ?
Cu1 S2 Th1 79.38(8) 7_315 3_445 ?
Cu1 S2 Th1 123.97(13) . 3_445 ?
Cu1 S2 K1 143.56(12) 7_305 5_426 ?
Cu1 S2 K1 75.84(7) 7_315 5_426 ?
Cu1 S2 K1 80.04(10) . 5_426 ?
Th1 S2 K1 136.32(7) 3_445 5_426 ?
Cu1 S2 K1 75.84(7) 7_305 5_416 ?
Cu1 S2 K1 143.56(12) 7_315 5_416 ?
Cu1 S2 K1 80.04(10) . 5_416 ?
Th1 S2 K1 136.32(7) 3_445 5_416 ?
K1 S2 K1 78.39(10) 5_426 5_416 ?
Cu1 S2 K1 119.69(8) 7_305 3_445 ?
Cu1 S2 K1 119.69(8) 7_315 3_445 ?
Cu1 S2 K1 154.08(13) . 3_445 ?
Th1 S2 K1 81.95(9) 3_445 3_445 ?
K1 S2 K1 79.95(10) 5_426 3_445 ?
K1 S2 K1 79.95(10) 5_416 3_445 ?

loop_
_geom_bond_atom_site_label_1
_geom_bond_atom_site_label_2
_geom_bond_distance
_geom_bond_site_symmetry_2
_geom_bond_publ_flag
Th1 S2 2.781(3) 7_315 ?
Th1 S2 2.781(3) 3 ?
Th1 S1 2.794(2) 5_415 ?
Th1 S1 2.794(2) 1_565 ?
Th1 S1 2.794(2) 5_425 ?
Th1 S1 2.794(2) . ?
Th1 Cu1 3.336(2) 5_425 ?
Th1 Cu1 3.336(2) . ?
Th1 Cu1 3.336(2) 5_415 ?
Th1 Cu1 3.336(2) 1_565 ?
Th1 Th1 4.026(3) 1_545 ?
Th1 Th1 4.026(3) 1_565 ?
Cu1 S1 2.378(3) . ?
Cu1 S2 2.425(2) 7_305 ?
Cu1 S2 2.425(2) 7_315 ?
Cu1 S2 2.429(3) . ?
Cu1 Cu1 2.802(3) 7_305 ?
Cu1 Cu1 2.802(3) 7_315 ?
Cu1 Th1 3.336(2) 1_545 ?
Cu1 K1 3.499(4) 3_444 ?
Cu1 K1 3.656(3) 5_426 ?
Cu1 K1 3.656(3) 5_416 ?
S1 Th1 2.794(2) 1_545 ?
S1 K1 3.296(3) 5_416 ?
S1 K1 3.296(3) 5_426 ?
S1 K1 3.401(3) . ?
S1 K1 3.401(3) 1_545 ?
K1 S2 3.185(3) 5_426 ?
K1 S2 3.185(3) 5_416 ?
K1 S1 3.296(3) 5_416 ?
K1 S1 3.296(3) 5_426 ?
K1 S2 3.364(5) 3 ?
K1 S1 3.401(3) 1_565 ?
K1 Cu1 3.499(4) 3_556 ?
K1 Cu1 3.656(3) 5_426 ?
K1 Cu1 3.656(3) 5_416 ?
K1 K1 3.794(6) 5_426 ?
K1 K1 4.026(3) 1_545 ?
S2 Cu1 2.425(2) 7_305 ?
S2 Cu1 2.425(2) 7_315 ?
S2 Th1 2.781(3) 3_445 ?
S2 K1 3.185(3) 5_426 ?
S2 K1 3.185(3) 5_416 ?
S2 K1 3.364(5) 3_445 ?

loop_
_geom_torsion_atom_site_label_1
_geom_torsion_atom_site_label_2
_geom_torsion_atom_site_label_3
_geom_torsion_atom_site_label_4
_geom_torsion
_geom_torsion_site_symmetry_1
_geom_torsion_site_symmetry_2
_geom_torsion_site_symmetry_3
_geom_torsion_site_symmetry_4
_geom_torsion_publ_flag
S2 Th1 Cu1 S1 -163.47(10) 7_315 . . . ?
S2 Th1 Cu1 S1 16.53(10) 3 . . . ?
S1 Th1 Cu1 S1 96.10(11) 5_415 . . . ?
S1 Th1 Cu1 S1 -83.90(11) 1_565 . . . ?
S1 Th1 Cu1 S1 180.0 5_425 . . . ?
Cu1 Th1 Cu1 S1 0(100) 5_425 . . . ?
Cu1 Th1 Cu1 S1 58.71(7) 5_415 . . . ?
Cu1 Th1 Cu1 S1 -121.29(7) 1_565 . . . ?
Th1 Th1 Cu1 S1 58.71(7) 1_545 . . . ?
Th1 Th1 Cu1 S1 -121.29(7) 1_565 . . . ?
S2 Th1 Cu1 S2 100.30(15) 7_315 . . 7_305 ?
S2 Th1 Cu1 S2 -79.70(15) 3 . . 7_305 ?
S1 Th1 Cu1 S2 -0.13(9) 5_415 . . 7_305 ?
S1 Th1 Cu1 S2 179.87(9) 1_565 . . 7_305 ?
S1 Th1 Cu1 S2 83.77(11) 5_425 . . 7_305 ?
S1 Th1 Cu1 S2 -96.23(11) . . . 7_305 ?
Cu1 Th1 Cu1 S2 0(100) 5_425 . . 7_305 ?
Cu1 Th1 Cu1 S2 -37.51(7) 5_415 . . 7_305 ?
Cu1 Th1 Cu1 S2 142.49(7) 1_565 . . 7_305 ?
Th1 Th1 Cu1 S2 -37.51(7) 1_545 . . 7_305 ?
Th1 Th1 Cu1 S2 142.49(7) 1_565 . . 7_305 ?
S2 Th1 Cu1 S2 180.0 3 . . 7_315 ?
S1 Th1 Cu1 S2 -100.43(11) 5_415 . . 7_315 ?
S1 Th1 Cu1 S2 79.57(11) 1_565 . . 7_315 ?
S1 Th1 Cu1 S2 -16.53(10) 5_425 . . 7_315 ?
S1 Th1 Cu1 S2 163.47(10) . . . 7_315 ?
Cu1 Th1 Cu1 S2 0(100) 5_425 . . 7_315 ?
Cu1 Th1 Cu1 S2 -137.82(9) 5_415 . . 7_315 ?
Cu1 Th1 Cu1 S2 42.18(9) 1_565 . . 7_315 ?
Th1 Th1 Cu1 S2 -137.82(9) 1_545 . . 7_315 ?
Th1 Th1 Cu1 S2 42.18(9) 1_565 . . 7_315 ?
S2 Th1 Cu1 S2 -82.81(16) 7_315 . . . ?
S2 Th1 Cu1 S2 97.19(16) 3 . . . ?
S1 Th1 Cu1 S2 176.76(12) 5_415 . . . ?
S1 Th1 Cu1 S2 -3.24(12) 1_565 . . . ?
S1 Th1 Cu1 S2 -99.34(14) 5_425 . . . ?
S1 Th1 Cu1 S2 80.66(14) . . . . ?
Cu1 Th1 Cu1 S2 0(100) 5_425 . . . ?
Cu1 Th1 Cu1 S2 139.38(12) 5_415 . . . ?
Cu1 Th1 Cu1 S2 -40.62(12) 1_565 . . . ?
Th1 Th1 Cu1 S2 139.38(12) 1_545 . . . ?
Th1 Th1 Cu1 S2 -40.62(12) 1_565 . . . ?
S2 Th1 Cu1 Cu1 111.3(5) 7_315 . . 7_305 ?
S2 Th1 Cu1 Cu1 -68.7(5) 3 . . 7_305 ?
S1 Th1 Cu1 Cu1 10.9(5) 5_415 . . 7_305 ?
S1 Th1 Cu1 Cu1 -169.1(5) 1_565 . . 7_305 ?
S1 Th1 Cu1 Cu1 94.8(5) 5_425 . . 7_305 ?
S1 Th1 Cu1 Cu1 -85.2(5) . . . 7_305 ?
Cu1 Th1 Cu1 Cu1 0(100) 5_425 . . 7_305 ?
Cu1 Th1 Cu1 Cu1 -26.5(4) 5_415 . . 7_305 ?
Cu1 Th1 Cu1 Cu1 153.5(4) 1_565 . . 7_305 ?
Th1 Th1 Cu1 Cu1 -26.5(4) 1_545 . . 7_305 ?
Th1 Th1 Cu1 Cu1 153.5(4) 1_565 . . 7_305 ?
S2 Th1 Cu1 Cu1 -37.69(9) 7_315 . . 7_315 ?
S2 Th1 Cu1 Cu1 142.31(9) 3 . . 7_315 ?
S1 Th1 Cu1 Cu1 -138.12(9) 5_415 . . 7_315 ?
S1 Th1 Cu1 Cu1 41.88(9) 1_565 . . 7_315 ?
S1 Th1 Cu1 Cu1 -54.22(10) 5_425 . . 7_315 ?
S1 Th1 Cu1 Cu1 125.78(10) . . . 7_315 ?
Cu1 Th1 Cu1 Cu1 0(100) 5_425 . . 7_315 ?
Cu1 Th1 Cu1 Cu1 -175.51(8) 5_415 . . 7_315 ?
Cu1 Th1 Cu1 Cu1 4.49(8) 1_565 . . 7_315 ?
Th1 Th1 Cu1 Cu1 -175.51(8) 1_545 . . 7_315 ?
Th1 Th1 Cu1 Cu1 4.49(8) 1_565 . . 7_315 ?
S2 Th1 Cu1 Th1 137.82(9) 7_315 . . 1_545 ?
S2 Th1 Cu1 Th1 -42.18(9) 3 . . 1_545 ?
S1 Th1 Cu1 Th1 37.39(6) 5_415 . . 1_545 ?
S1 Th1 Cu1 Th1 -142.61(6) 1_565 . . 1_545 ?
S1 Th1 Cu1 Th1 121.29(7) 5_425 . . 1_545 ?
S1 Th1 Cu1 Th1 -58.71(7) . . . 1_545 ?
Cu1 Th1 Cu1 Th1 0(100) 5_425 . . 1_545 ?
Cu1 Th1 Cu1 Th1 0.0 5_415 . . 1_545 ?
Cu1 Th1 Cu1 Th1 180.0 1_565 . . 1_545 ?
Th1 Th1 Cu1 Th1 180.0 1_565 . . 1_545 ?
S2 Th1 Cu1 K1 33.36(8) 7_315 . . 3_444 ?
S2 Th1 Cu1 K1 -146.64(8) 3 . . 3_444 ?
S1 Th1 Cu1 K1 -67.07(8) 5_415 . . 3_444 ?
S1 Th1 Cu1 K1 112.93(8) 1_565 . . 3_444 ?
S1 Th1 Cu1 K1 16.83(8) 5_425 . . 3_444 ?
S1 Th1 Cu1 K1 -163.17(8) . . . 3_444 ?
Cu1 Th1 Cu1 K1 0(100) 5_425 . . 3_444 ?
Cu1 Th1 Cu1 K1 -104.46(5) 5_415 . . 3_444 ?
Cu1 Th1 Cu1 K1 75.54(5) 1_565 . . 3_444 ?
Th1 Th1 Cu1 K1 -104.46(5) 1_545 . . 3_444 ?
Th1 Th1 Cu1 K1 75.54(5) 1_565 . . 3_444 ?
S2 Th1 Cu1 K1 -99.24(9) 7_315 . . 5_426 ?
S2 Th1 Cu1 K1 80.76(9) 3 . . 5_426 ?
S1 Th1 Cu1 K1 160.33(6) 5_415 . . 5_426 ?
S1 Th1 Cu1 K1 -19.67(6) 1_565 . . 5_426 ?
S1 Th1 Cu1 K1 -115.77(9) 5_425 . . 5_426 ?
S1 Th1 Cu1 K1 64.23(9) . . . 5_426 ?
Cu1 Th1 Cu1 K1 0(100) 5_425 . . 5_426 ?
Cu1 Th1 Cu1 K1 122.95(5) 5_415 . . 5_426 ?
Cu1 Th1 Cu1 K1 -57.05(5) 1_565 . . 5_426 ?
Th1 Th1 Cu1 K1 122.95(5) 1_545 . . 5_426 ?
Th1 Th1 Cu1 K1 -57.05(5) 1_565 . . 5_426 ?
S2 Th1 Cu1 K1 -155.07(9) 7_315 . . 5_416 ?
S2 Th1 Cu1 K1 24.93(9) 3 . . 5_416 ?
S1 Th1 Cu1 K1 104.50(8) 5_415 . . 5_416 ?
S1 Th1 Cu1 K1 -75.50(8) 1_565 . . 5_416 ?
S1 Th1 Cu1 K1 -171.60(7) 5_425 . . 5_416 ?
S1 Th1 Cu1 K1 8.40(7) . . . 5_416 ?
Cu1 Th1 Cu1 K1 0(100) 5_425 . . 5_416 ?
Cu1 Th1 Cu1 K1 67.12(5) 5_415 . . 5_416 ?
Cu1 Th1 Cu1 K1 -112.88(5) 1_565 . . 5_416 ?
Th1 Th1 Cu1 K1 67.12(5) 1_545 . . 5_416 ?
Th1 Th1 Cu1 K1 -112.88(5) 1_565 . . 5_416 ?
S2 Cu1 S1 Th1 14.26(9) 7_305 . . 1_545 ?
S2 Cu1 S1 Th1 -108.34(10) 7_315 . . 1_545 ?
S2 Cu1 S1 Th1 132.96(4) . . . 1_545 ?
Cu1 Cu1 S1 Th1 73.97(12) 7_305 . . 1_545 ?
Cu1 Cu1 S1 Th1 -168.05(9) 7_315 . . 1_545 ?
Th1 Cu1 S1 Th1 -94.08(9) . . . 1_545 ?
K1 Cu1 S1 Th1 -47.04(4) 3_444 . . 1_545 ?
K1 Cu1 S1 Th1 171.53(6) 5_426 . . 1_545 ?
K1 Cu1 S1 Th1 94.40(6) 5_416 . . 1_545 ?
S2 Cu1 S1 Th1 108.34(10) 7_305 . . . ?
S2 Cu1 S1 Th1 -14.26(9) 7_315 . . . ?
S2 Cu1 S1 Th1 -132.96(4) . . . . ?
Cu1 Cu1 S1 Th1 168.05(9) 7_305 . . . ?
Cu1 Cu1 S1 Th1 -73.97(12) 7_315 . . . ?
Th1 Cu1 S1 Th1 94.08(9) 1_545 . . . ?
K1 Cu1 S1 Th1 47.04(4) 3_444 . . . ?
K1 Cu1 S1 Th1 -94.40(6) 5_426 . . . ?
K1 Cu1 S1 Th1 -171.53(6) 5_416 . . . ?
S2 Cu1 S1 K1 -80.14(11) 7_305 . . 5_416 ?
S2 Cu1 S1 K1 157.27(9) 7_315 . . 5_416 ?
S2 Cu1 S1 K1 38.56(5) . . . 5_416 ?
Cu1 Cu1 S1 K1 -20.43(10) 7_305 . . 5_416 ?
Cu1 Cu1 S1 K1 97.56(11) 7_315 . . 5_416 ?
Th1 Cu1 S1 K1 171.53(6) . . . 5_416 ?
Th1 Cu1 S1 K1 -94.40(6) 1_545 . . 5_416 ?
K1 Cu1 S1 K1 -141.44(5) 3_444 . . 5_416 ?
K1 Cu1 S1 K1 77.13(9) 5_426 . . 5_416 ?
S2 Cu1 S1 K1 -157.27(9) 7_305 . . 5_426 ?
S2 Cu1 S1 K1 80.14(11) 7_315 . . 5_426 ?
S2 Cu1 S1 K1 -38.56(5) . . . 5_426 ?
Cu1 Cu1 S1 K1 -97.56(11) 7_305 . . 5_426 ?
Cu1 Cu1 S1 K1 20.43(10) 7_315 . . 5_426 ?
Th1 Cu1 S1 K1 94.40(6) . . . 5_426 ?
Th1 Cu1 S1 K1 -171.53(6) 1_545 . . 5_426 ?
K1 Cu1 S1 K1 141.44(5) 3_444 . . 5_426 ?
K1 Cu1 S1 K1 -77.13(9) 5_416 . . 5_426 ?
S2 Cu1 S1 K1 170.07(16) 7_305 . . . ?
S2 Cu1 S1 K1 47.5(2) 7_315 . . . ?
S2 Cu1 S1 K1 -71.23(17) . . . . ?
Cu1 Cu1 S1 K1 -130.22(15) 7_305 . . . ?
Cu1 Cu1 S1 K1 -12.2(2) 7_315 . . . ?
Th1 Cu1 S1 K1 61.73(15) . . . . ?
Th1 Cu1 S1 K1 155.8(2) 1_545 . . . ?
K1 Cu1 S1 K1 108.77(17) 3_444 . . . ?
K1 Cu1 S1 K1 -32.67(17) 5_426 . . . ?
K1 Cu1 S1 K1 -109.80(19) 5_416 . . . ?
S2 Cu1 S1 K1 -47.5(2) 7_305 . . 1_545 ?
S2 Cu1 S1 K1 -170.07(16) 7_315 . . 1_545 ?
S2 Cu1 S1 K1 71.23(17) . . . 1_545 ?
Cu1 Cu1 S1 K1 12.2(2) 7_305 . . 1_545 ?
Cu1 Cu1 S1 K1 130.22(15) 7_315 . . 1_545 ?
Th1 Cu1 S1 K1 -155.8(2) . . . 1_545 ?
Th1 Cu1 S1 K1 -61.73(15) 1_545 . . 1_545 ?
K1 Cu1 S1 K1 -108.77(17) 3_444 . . 1_545 ?
K1 Cu1 S1 K1 109.80(19) 5_426 . . 1_545 ?
K1 Cu1 S1 K1 32.67(17) 5_416 . . 1_545 ?
S2 Th1 S1 Cu1 11.73(7) 7_315 . . . ?
S2 Th1 S1 Cu1 -168.27(7) 3 . . . ?
S1 Th1 S1 Cu1 -79.34(8) 5_415 . . . ?
S1 Th1 S1 Cu1 100.66(8) 1_565 . . . ?
S1 Th1 S1 Cu1 -79(100) 5_425 . . . ?
Cu1 Th1 S1 Cu1 180.0 5_425 . . . ?
Cu1 Th1 S1 Cu1 -123.62(7) 5_415 . . . ?
Cu1 Th1 S1 Cu1 56.38(7) 1_565 . . . ?
Th1 Th1 S1 Cu1 -79.34(8) 1_545 . . . ?
Th1 Th1 S1 Cu1 100.66(8) 1_565 . . . ?
S2 Th1 S1 Th1 91.07(8) 7_315 . . 1_545 ?
S2 Th1 S1 Th1 -88.93(8) 3 . . 1_545 ?
S1 Th1 S1 Th1 0.0 5_415 . . 1_545 ?
S1 Th1 S1 Th1 180.0 1_565 . . 1_545 ?
S1 Th1 S1 Th1 0(100) 5_425 . . 1_545 ?
Cu1 Th1 S1 Th1 -100.66(8) 5_425 . . 1_545 ?
Cu1 Th1 S1 Th1 79.34(8) . . . 1_545 ?
Cu1 Th1 S1 Th1 -44.28(6) 5_415 . . 1_545 ?
Cu1 Th1 S1 Th1 135.72(6) 1_565 . . 1_545 ?
Th1 Th1 S1 Th1 180.0 1_565 . . 1_545 ?
S2 Th1 S1 K1 -9.7(2) 7_315 . . 5_416 ?
S2 Th1 S1 K1 170.3(2) 3 . . 5_416 ?
S1 Th1 S1 K1 -100.8(2) 5_415 . . 5_416 ?
S1 Th1 S1 K1 79.2(2) 1_565 . . 5_416 ?
S1 Th1 S1 K1 -101(100) 5_425 . . 5_416 ?
Cu1 Th1 S1 K1 158.57(18) 5_425 . . 5_416 ?
Cu1 Th1 S1 K1 -21.43(18) . . . 5_416 ?
Cu1 Th1 S1 K1 -145.1(2) 5_415 . . 5_416 ?
Cu1 Th1 S1 K1 34.9(2) 1_565 . . 5_416 ?
Th1 Th1 S1 K1 -100.8(2) 1_545 . . 5_416 ?
Th1 Th1 S1 K1 79.2(2) 1_565 . . 5_416 ?
S2 Th1 S1 K1 -66.07(9) 7_315 . . 5_426 ?
S2 Th1 S1 K1 113.93(9) 3 . . 5_426 ?
S1 Th1 S1 K1 -157.14(12) 5_415 . . 5_426 ?
S1 Th1 S1 K1 22.86(12) 1_565 . . 5_426 ?
S1 Th1 S1 K1 -157(100) 5_425 . . 5_426 ?
Cu1 Th1 S1 K1 102.20(10) 5_425 . . 5_426 ?
Cu1 Th1 S1 K1 -77.80(10) . . . 5_426 ?
Cu1 Th1 S1 K1 158.57(8) 5_415 . . 5_426 ?
Cu1 Th1 S1 K1 -21.43(8) 1_565 . . 5_426 ?
Th1 Th1 S1 K1 -157.14(12) 1_545 . . 5_426 ?
Th1 Th1 S1 K1 22.86(12) 1_565 . . 5_426 ?
S2 Th1 S1 K1 -134.41(7) 7_315 . . . ?
S2 Th1 S1 K1 45.59(7) 3 . . . ?
S1 Th1 S1 K1 134.53(10) 5_415 . . . ?
S1 Th1 S1 K1 -45.47(10) 1_565 . . . ?
S1 Th1 S1 K1 135(100) 5_425 . . . ?
Cu1 Th1 S1 K1 33.86(9) 5_425 . . . ?
Cu1 Th1 S1 K1 -146.14(9) . . . . ?
Cu1 Th1 S1 K1 90.24(8) 5_415 . . . ?
Cu1 Th1 S1 K1 -89.76(8) 1_565 . . . ?
Th1 Th1 S1 K1 134.53(10) 1_545 . . . ?
Th1 Th1 S1 K1 -45.47(10) 1_565 . . . ?
S2 Th1 S1 K1 170.76(11) 7_315 . . 1_545 ?
S2 Th1 S1 K1 -9.24(11) 3 . . 1_545 ?
S1 Th1 S1 K1 79.69(11) 5_415 . . 1_545 ?
S1 Th1 S1 K1 -100.31(11) 1_565 . . 1_545 ?
S1 Th1 S1 K1 80(100) 5_425 . . 1_545 ?
Cu1 Th1 S1 K1 -20.97(14) 5_425 . . 1_545 ?
Cu1 Th1 S1 K1 159.03(14) . . . 1_545 ?
Cu1 Th1 S1 K1 35.41(10) 5_415 . . 1_545 ?
Cu1 Th1 S1 K1 -144.59(10) 1_565 . . 1_545 ?
Th1 Th1 S1 K1 79.69(11) 1_545 . . 1_545 ?
Th1 Th1 S1 K1 -100.31(11) 1_565 . . 1_545 ?
Cu1 S1 K1 S2 -89.5(6) . . . 5_426 ?
Th1 S1 K1 S2 56.2(6) 1_545 . . 5_426 ?
Th1 S1 K1 S2 -28.1(6) . . . 5_426 ?
K1 S1 K1 S2 172.3(5) 5_416 . . 5_426 ?
K1 S1 K1 S2 -124.0(5) 5_426 . . 5_426 ?
K1 S1 K1 S2 114.0(5) 1_545 . . 5_426 ?
Cu1 S1 K1 S2 164.05(16) . . . 5_416 ?
Th1 S1 K1 S2 -50.25(15) 1_545 . . 5_416 ?
Th1 S1 K1 S2 -134.59(10) . . . 5_416 ?
K1 S1 K1 S2 65.82(10) 5_416 . . 5_416 ?
K1 S1 K1 S2 129.55(13) 5_426 . . 5_416 ?
K1 S1 K1 S2 7.58(12) 1_545 . . 5_416 ?
Cu1 S1 K1 S1 98.2(2) . . . 5_416 ?
Th1 S1 K1 S1 -116.08(12) 1_545 . . 5_416 ?
Th1 S1 K1 S1 159.59(10) . . . 5_416 ?
K1 S1 K1 S1 0.0 5_416 . . 5_416 ?
K1 S1 K1 S1 63.73(9) 5_426 . . 5_416 ?
K1 S1 K1 S1 -58.25(7) 1_545 . . 5_416 ?
Cu1 S1 K1 S1 34.50(18) . . . 5_426 ?
Th1 S1 K1 S1 -179.81(12) 1_545 . . 5_426 ?
Th1 S1 K1 S1 95.86(7) . . . 5_426 ?
K1 S1 K1 S1 -63.73(9) 5_416 . . 5_426 ?
K1 S1 K1 S1 0.0 5_426 . . 5_426 ?
K1 S1 K1 S1 -121.98(7) 1_545 . . 5_426 ?
Cu1 S1 K1 S2 -99.73(18) . . . 3 ?
Th1 S1 K1 S2 45.96(11) 1_545 . . 3 ?
Th1 S1 K1 S2 -38.38(6) . . . 3 ?
K1 S1 K1 S2 162.04(8) 5_416 . . 3 ?
K1 S1 K1 S2 -134.23(8) 5_426 . . 3 ?
K1 S1 K1 S2 103.79(7) 1_545 . . 3 ?
Cu1 S1 K1 S1 -23.5(2) . . . 1_565 ?
Th1 S1 K1 S1 122.17(8) 1_545 . . 1_565 ?
Th1 S1 K1 S1 37.83(8) . . . 1_565 ?
K1 S1 K1 S1 -121.75(7) 5_416 . . 1_565 ?
K1 S1 K1 S1 -58.02(7) 5_426 . . 1_565 ?
K1 S1 K1 S1 180.0 1_545 . . 1_565 ?
Cu1 S1 K1 Cu1 143.74(16) . . . 3_556 ?
Th1 S1 K1 Cu1 -70.6(2) 1_545 . . 3_556 ?
Th1 S1 K1 Cu1 -154.90(15) . . . 3_556 ?
K1 S1 K1 Cu1 45.51(17) 5_416 . . 3_556 ?
K1 S1 K1 Cu1 109.24(19) 5_426 . . 3_556 ?
K1 S1 K1 Cu1 -12.7(2) 1_545 . . 3_556 ?
Cu1 S1 K1 Cu1 58.9(2) . . . 5_426 ?
Th1 S1 K1 Cu1 -155.36(9) 1_545 . . 5_426 ?
Th1 S1 K1 Cu1 120.30(11) . . . 5_426 ?
K1 S1 K1 Cu1 -39.29(12) 5_416 . . 5_426 ?
K1 S1 K1 Cu1 24.44(9) 5_426 . . 5_426 ?
K1 S1 K1 Cu1 -97.53(10) 1_545 . . 5_426 ?
Cu1 S1 K1 Cu1 122.37(16) . . . 5_416 ?
Th1 S1 K1 Cu1 -91.94(13) 1_545 . . 5_416 ?
Th1 S1 K1 Cu1 -176.27(7) . . . 5_416 ?
K1 S1 K1 Cu1 24.14(7) 5_416 . . 5_416 ?
K1 S1 K1 Cu1 87.87(10) 5_426 . . 5_416 ?
K1 S1 K1 Cu1 -34.11(10) 1_545 . . 5_416 ?
Cu1 S1 K1 K1 34.50(18) . . . 5_426 ?
Th1 S1 K1 K1 -179.81(12) 1_545 . . 5_426 ?
Th1 S1 K1 K1 95.86(7) . . . 5_426 ?
K1 S1 K1 K1 -63.73(9) 5_416 . . 5_426 ?
K1 S1 K1 K1 -121.98(7) 1_545 . . 5_426 ?
Cu1 S1 K1 K1 156.5(2) . . . 1_545 ?
Th1 S1 K1 K1 -57.83(8) 1_545 . . 1_545 ?
Th1 S1 K1 K1 -142.17(8) . . . 1_545 ?
K1 S1 K1 K1 58.25(8) 5_416 . . 1_545 ?
K1 S1 K1 K1 121.98(7) 5_426 . . 1_545 ?
S1 Cu1 S2 Cu1 -118.30(6) . . . 7_305 ?
S2 Cu1 S2 Cu1 0.0 7_305 . . 7_305 ?
S2 Cu1 S2 Cu1 123.40(13) 7_315 . . 7_305 ?
Cu1 Cu1 S2 Cu1 123.40(13) 7_315 . . 7_305 ?
Th1 Cu1 S2 Cu1 -177.02(10) . . . 7_305 ?
Th1 Cu1 S2 Cu1 -59.58(11) 1_545 . . 7_305 ?
K1 Cu1 S2 Cu1 61.70(6) 3_444 . . 7_305 ?
K1 Cu1 S2 Cu1 -158.21(9) 5_426 . . 7_305 ?
K1 Cu1 S2 Cu1 -78.38(7) 5_416 . . 7_305 ?
S1 Cu1 S2 Cu1 118.30(6) . . . 7_315 ?
S2 Cu1 S2 Cu1 -123.40(13) 7_305 . . 7_315 ?
S2 Cu1 S2 Cu1 0.0 7_315 . . 7_315 ?
Cu1 Cu1 S2 Cu1 -123.40(13) 7_305 . . 7_315 ?
Th1 Cu1 S2 Cu1 59.58(11) . . . 7_315 ?
Th1 Cu1 S2 Cu1 177.02(10) 1_545 . . 7_315 ?
K1 Cu1 S2 Cu1 -61.70(6) 3_444 . . 7_315 ?
K1 Cu1 S2 Cu1 78.38(7) 5_426 . . 7_315 ?
K1 Cu1 S2 Cu1 158.21(9) 5_416 . . 7_315 ?
S1 Cu1 S2 Th1 180.0 . . . 3_445 ?
S2 Cu1 S2 Th1 -61.70(6) 7_305 . . 3_445 ?
S2 Cu1 S2 Th1 61.70(6) 7_315 . . 3_445 ?
Cu1 Cu1 S2 Th1 -61.70(6) 7_305 . . 3_445 ?
Cu1 Cu1 S2 Th1 61.70(6) 7_315 . . 3_445 ?
Th1 Cu1 S2 Th1 121.28(9) . . . 3_445 ?
Th1 Cu1 S2 Th1 -121.28(9) 1_545 . . 3_445 ?
K1 Cu1 S2 Th1 0.0 3_444 . . 3_445 ?
K1 Cu1 S2 Th1 140.08(5) 5_426 . . 3_445 ?
K1 Cu1 S2 Th1 -140.08(5) 5_416 . . 3_445 ?
S1 Cu1 S2 K1 39.92(5) . . . 5_426 ?
S2 Cu1 S2 K1 158.21(9) 7_305 . . 5_426 ?
S2 Cu1 S2 K1 -78.38(7) 7_315 . . 5_426 ?
Cu1 Cu1 S2 K1 158.21(9) 7_305 . . 5_426 ?
Cu1 Cu1 S2 K1 -78.38(7) 7_315 . . 5_426 ?
Th1 Cu1 S2 K1 -18.80(11) . . . 5_426 ?
Th1 Cu1 S2 K1 98.64(9) 1_545 . . 5_426 ?
K1 Cu1 S2 K1 -140.08(5) 3_444 . . 5_426 ?
K1 Cu1 S2 K1 79.83(10) 5_416 . . 5_426 ?
S1 Cu1 S2 K1 -39.92(5) . . . 5_416 ?
S2 Cu1 S2 K1 78.38(7) 7_305 . . 5_416 ?
S2 Cu1 S2 K1 -158.21(9) 7_315 . . 5_416 ?
Cu1 Cu1 S2 K1 78.38(7) 7_305 . . 5_416 ?
Cu1 Cu1 S2 K1 -158.21(9) 7_315 . . 5_416 ?
Th1 Cu1 S2 K1 -98.64(9) . . . 5_416 ?
Th1 Cu1 S2 K1 18.80(11) 1_545 . . 5_416 ?
K1 Cu1 S2 K1 140.08(5) 3_444 . . 5_416 ?
K1 Cu1 S2 K1 -79.83(10) 5_426 . . 5_416 ?
S1 Cu1 S2 K1 0.0 . . . 3_445 ?
S2 Cu1 S2 K1 118.30(6) 7_305 . . 3_445 ?
S2 Cu1 S2 K1 -118.30(6) 7_315 . . 3_445 ?
Cu1 Cu1 S2 K1 118.30(6) 7_305 . . 3_445 ?
Cu1 Cu1 S2 K1 -118.30(6) 7_315 . . 3_445 ?
Th1 Cu1 S2 K1 -58.72(9) . . . 3_445 ?
Th1 Cu1 S2 K1 58.72(9) 1_545 . . 3_445 ?
K1 Cu1 S2 K1 180.0 3_444 . . 3_445 ?
K1 Cu1 S2 K1 -39.92(5) 5_426 . . 3_445 ?
K1 Cu1 S2 K1 39.92(5) 5_416 . . 3_445 ?
